data_7212719
loop_
_publ_author_name
'Jacobs, Ayesha'
'Nassimbeni, Luigi R.'
'Ramon, Ga\"elle'
'Sebogisi, Baganetsi K.'

_publ_section_title
;
 Inclusion compounds of hydroxynaphthoic acids: co-crystal vs. salt
 formation
;
_journal_issue 10
_journal_name_full CrystEngComm
_journal_page_first 3065
_journal_paper_doi 10.1039/c004458j
_journal_volume 12
_journal_year 2010
_chemical_formula_moiety 2C11H8O3.C2H6SO
_chemical_formula_sum 'C24 H14 O7 S'
_chemical_formula_weight 446.41
_chemical_name_systematic
;
6-hydroxy-2-naphthoic acid dimethyl sulphoxide solvate
;
_space_group_IT_number 2
_symmetry_cell_setting triclinic
_symmetry_space_group_name_Hall '-P 1'
_symmetry_space_group_name_H-M 'P -1'
_atom_sites_solution_hydrogens geom
_atom_sites_solution_primary direct
_atom_sites_solution_secondary difmap
_audit_creation_method SHELXL-97
_cell_angle_alpha 95.150(2)
_cell_angle_beta 109.037(2)
_cell_angle_gamma 90.332(2)
_cell_formula_units_Z 2
_cell_length_a 9.4013(10)
_cell_length_b 10.0069(11)
_cell_length_c 12.2414(13)
_cell_measurement_reflns_used 'All data'
_cell_measurement_temperature 173(2)
_cell_volume 1083.5(2)
_computing_cell_refinement 'DENZO-SMN (Otwinowski & Minor, 1997)'
_computing_data_collection 'COLLECT (2000)'
_computing_data_reduction 'DENZO-SMN (Otwinowski & Minor, 1997)'
_computing_molecular_graphics 'X-seed (Barbour, 1999)'
_computing_publication_material 'SHELXL-97 (Sheldrick, 1997)'
_computing_structure_refinement 'SHELXL-97 (Sheldrick, 1997)'
_computing_structure_solution 'SHELXS-97 (Sheldrick, 1990)'
_diffrn_ambient_temperature 173(2)
_diffrn_measured_fraction_theta_full 0.970
_diffrn_measured_fraction_theta_max 0.970
_diffrn_measurement_device_type 'Nonius KappaCCD'
_diffrn_measurement_method '1\% \f scans and \w scans'
_diffrn_radiation_monochromator graphite
_diffrn_radiation_source 'fine-focus sealed tube'
_diffrn_radiation_type MoK\a
_diffrn_radiation_wavelength 0.71073
_diffrn_reflns_av_R_equivalents 0.0255
_diffrn_reflns_av_sigmaI/netI 0.0348
_diffrn_reflns_limit_h_max 12
_diffrn_reflns_limit_h_min -12
_diffrn_reflns_limit_k_max 12
_diffrn_reflns_limit_k_min -12
_diffrn_reflns_limit_l_max 15
_diffrn_reflns_limit_l_min -15
_diffrn_reflns_number 12271
_diffrn_reflns_theta_full 27.60
_diffrn_reflns_theta_max 27.60
_diffrn_reflns_theta_min 2.29
_exptl_absorpt_coefficient_mu 0.193
_exptl_absorpt_correction_type none
_exptl_crystal_colour colourless
_exptl_crystal_density_diffrn 1.368
_exptl_crystal_density_method 'not measured'
_exptl_crystal_description rectangle
_exptl_crystal_F_000 460
_exptl_crystal_size_max 0.32
_exptl_crystal_size_mid 0.28
_exptl_crystal_size_min 0.23
_refine_diff_density_max 0.786
_refine_diff_density_min -0.912
_refine_diff_density_rms 0.074
_refine_ls_extinction_method none
_refine_ls_goodness_of_fit_ref 1.041
_refine_ls_hydrogen_treatment mixed
_refine_ls_matrix_type full
_refine_ls_number_parameters 285
_refine_ls_number_reflns 4861
_refine_ls_number_restraints 2
_refine_ls_restrained_S_all 1.041
_refine_ls_R_factor_all 0.0932
_refine_ls_R_factor_gt 0.0685
_refine_ls_shift/su_max 0.001
_refine_ls_shift/su_mean 0.000
_refine_ls_structure_factor_coef Fsqd
_refine_ls_weighting_details 'calc w=1/[\s^2^(Fo^2^)+(0.1004P)^2^+1.1938P] where P=(Fo^2^+2Fc^2^)/3'
_refine_ls_weighting_scheme calc
_refine_ls_wR_factor_gt 0.1843
_refine_ls_wR_factor_ref 0.2046
_reflns_number_gt 3530
_reflns_number_total 4861
_reflns_threshold_expression >2sigma(I)
_cod_data_source_file c004458j.txt
_cod_data_source_block c:\H1DMSO
_cod_depositor_comments
;
The following automatic conversions were performed:

'_symmetry_cell_setting' value 'Triclinic' changed to 'triclinic'
according to /home/saulius/struct/CIF-dictionaries/cif_core.dic
dictionary named 'cif_core.dic' version 2.4.2 from 2011-04-26.

Automatic conversion script
Id: cif_fix_values 1891 2012-01-12 08:04:46Z andrius 
;
_cod_original_sg_symbol_H-M P-1
_cod_database_code 7212719

loop_
_symmetry_equiv_pos_as_xyz
'x, y, z'
'-x, -y, -z'

loop_
_atom_site_label
_atom_site_type_symbol
_atom_site_fract_x
_atom_site_fract_y
_atom_site_fract_z
_atom_site_U_iso_or_equiv
_atom_site_adp_type
_atom_site_occupancy
_atom_site_symmetry_multiplicity
_atom_site_calc_flag
_atom_site_refinement_flags
O1 O 0.4082(2) 0.3291(2) 0.82293(19) 0.0359(5) Uani 1 1 d .
C1 C 0.1453(3) 0.1726(3) 0.7051(2) 0.0265(5) Uani 1 1 d .
H1 H 0.1579 0.2567 0.6784 0.032 Uiso 1 1 calc R
O2 O 0.4749(2) 0.1850(2) 0.95763(18) 0.0393(5) Uani 1 1 d .
C2 C 0.2549(3) 0.1313(3) 0.7983(2) 0.0273(6) Uani 1 1 d .
O3 O -0.3804(2) -0.1388(2) 0.48336(19) 0.0392(5) Uani 1 1 d D
C3 C 0.2396(3) 0.0042(3) 0.8373(3) 0.0333(6) Uani 1 1 d .
H3 H 0.3170 -0.0252 0.9013 0.040 Uiso 1 1 calc R
C4 C 0.1135(3) -0.0758(3) 0.7827(3) 0.0331(6) Uani 1 1 d .
H4 H 0.1044 -0.1611 0.8087 0.040 Uiso 1 1 calc R
C5 C -0.1382(3) -0.1126(3) 0.6319(2) 0.0308(6) Uani 1 1 d .
H2 H -0.1510 -0.1970 0.6581 0.037 Uiso 1 1 calc R
C6 C -0.2486(3) -0.0680(3) 0.5406(2) 0.0305(6) Uani 1 1 d .
C7 C -0.2303(3) 0.0556(3) 0.4993(2) 0.0318(6) Uani 1 1 d .
H7 H -0.3073 0.0847 0.4349 0.038 Uiso 1 1 calc R
C8 C -0.1027(3) 0.1336(3) 0.5514(2) 0.0299(6) Uani 1 1 d .
H8 H -0.0915 0.2167 0.5226 0.036 Uiso 1 1 calc R
H12A H -0.5017 -0.0949 0.3403 0.050(11) Uiso 1 1 d RD
C9 C 0.0130(3) 0.0926(3) 0.6474(2) 0.0253(5) Uani 1 1 d .
C10 C -0.0039(3) -0.0329(3) 0.6879(2) 0.0270(5) Uani 1 1 d .
C11 C 0.3874(3) 0.2206(3) 0.8621(2) 0.0272(6) Uani 1 1 d .
H12 H -0.383(4) -0.208(3) 0.518(3) 0.055(12) Uiso 1 1 d D
O1A O -1.3584(2) -0.5134(2) -0.05873(17) 0.0327(5) Uani 1 1 d .
C1A C -1.0930(3) -0.3626(3) 0.0512(2) 0.0255(5) Uani 1 1 d .
H1A H -1.1608 -0.3358 -0.0190 0.031 Uiso 1 1 calc R
O2A O -1.2996(2) -0.6541(2) 0.07976(18) 0.0352(5) Uani 1 1 d .
C2A C -1.1290(3) -0.4733(3) 0.0964(2) 0.0256(5) Uani 1 1 d .
O3A O -0.5588(2) -0.0649(2) 0.27449(17) 0.0327(5) Uani 1 1 d D
C3A C -1.0278(3) -0.5140(3) 0.2008(2) 0.0293(6) Uani 1 1 d .
H3A H -1.0530 -0.5904 0.2325 0.035 Uiso 1 1 calc R
C4A C -0.8948(3) -0.4447(3) 0.2563(2) 0.0301(6) Uani 1 1 d .
H4A H -0.8280 -0.4736 0.3260 0.036 Uiso 1 1 calc R
C5A C -0.7183(3) -0.2543(3) 0.2678(2) 0.0260(5) Uani 1 1 d .
H5A H -0.6488 -0.2822 0.3368 0.031 Uiso 1 1 calc R
C6A C -0.6868(3) -0.1421(3) 0.2235(2) 0.0261(5) Uani 1 1 d .
C7A C -0.7874(3) -0.1005(3) 0.1197(2) 0.0303(6) Uani 1 1 d .
H7A H -0.7631 -0.0229 0.0891 0.036 Uiso 1 1 calc R
C8A C -0.9190(3) -0.1712(3) 0.0635(2) 0.0301(6) Uani 1 1 d .
H8A H -0.9861 -0.1420 -0.0059 0.036 Uiso 1 1 calc R
C9A C -0.9570(3) -0.2876(3) 0.1069(2) 0.0241(5) Uani 1 1 d .
C10A C -0.8549(3) -0.3295(3) 0.2111(2) 0.0240(5) Uani 1 1 d .
C11A C -1.2706(3) -0.5518(3) 0.0361(2) 0.0264(5) Uani 1 1 d .
S1G S -0.53614(10) -0.59329(9) 0.33543(8) 0.0374(2) Uiso 0.85 1 d P
O2G O -0.5739(4) -0.6422(3) 0.4341(3) 0.0687(9) Uani 1 1 d .
C3G C -0.5658(5) -0.7372(5) 0.2304(4) 0.0637(11) Uiso 1 1 d .
C4G C -0.3371(5) -0.5771(5) 0.3758(4) 0.0704(12) Uiso 1 1 d .
S5G S -0.4485(9) -0.6757(8) 0.3747(7) 0.0689(19) Uiso 0.15 1 d P

loop_
_atom_site_aniso_label
_atom_site_aniso_U_11
_atom_site_aniso_U_22
_atom_site_aniso_U_33
_atom_site_aniso_U_23
_atom_site_aniso_U_13
_atom_site_aniso_U_12
O1 0.0227(9) 0.0330(11) 0.0457(12) -0.0022(9) 0.0042(8) -0.0033(8)
C1 0.0235(12) 0.0238(13) 0.0322(13) -0.0032(11) 0.0108(10) -0.0019(10)
O2 0.0288(10) 0.0479(13) 0.0344(11) -0.0006(10) 0.0027(8) -0.0091(9)
C2 0.0184(11) 0.0315(14) 0.0303(13) -0.0052(11) 0.0080(10) -0.0028(10)
O3 0.0263(10) 0.0459(13) 0.0352(11) 0.0027(10) -0.0030(8) -0.0152(9)
C3 0.0239(13) 0.0377(16) 0.0338(15) 0.0031(12) 0.0035(11) -0.0009(11)
C4 0.0292(13) 0.0310(15) 0.0364(15) 0.0072(12) 0.0063(11) -0.0048(11)
C5 0.0268(13) 0.0335(15) 0.0303(14) -0.0005(12) 0.0079(11) -0.0061(11)
C6 0.0224(12) 0.0374(15) 0.0279(13) -0.0074(11) 0.0061(10) -0.0089(11)
C7 0.0245(13) 0.0353(15) 0.0302(14) -0.0017(12) 0.0030(11) -0.0022(11)
C8 0.0279(13) 0.0271(14) 0.0314(14) 0.0010(11) 0.0056(11) -0.0016(10)
C9 0.0217(12) 0.0252(13) 0.0289(13) -0.0022(11) 0.0095(10) 0.0008(10)
C10 0.0239(12) 0.0321(14) 0.0259(13) 0.0009(11) 0.0099(10) 0.0008(10)
C11 0.0203(12) 0.0291(14) 0.0312(13) -0.0063(11) 0.0095(10) -0.0017(10)
O1A 0.0247(9) 0.0350(11) 0.0321(10) 0.0006(8) 0.0016(8) -0.0052(8)
C1A 0.0187(11) 0.0303(14) 0.0245(12) -0.0031(10) 0.0042(9) 0.0011(10)
O2A 0.0272(10) 0.0329(11) 0.0391(11) 0.0009(9) 0.0029(8) -0.0078(8)
C2A 0.0169(11) 0.0281(13) 0.0283(13) -0.0077(11) 0.0052(10) -0.0017(9)
O3A 0.0221(9) 0.0355(11) 0.0349(11) -0.0018(9) 0.0032(8) -0.0087(8)
C3A 0.0232(12) 0.0283(14) 0.0327(14) 0.0015(11) 0.0047(10) -0.0030(10)
C4A 0.0214(12) 0.0337(15) 0.0297(14) 0.0013(11) 0.0013(10) 0.0001(10)
C5A 0.0173(11) 0.0310(14) 0.0254(12) -0.0030(10) 0.0026(9) 0.0000(10)
C6A 0.0189(11) 0.0293(14) 0.0278(13) -0.0070(11) 0.0070(10) -0.0026(10)
C7A 0.0277(13) 0.0306(14) 0.0320(14) 0.0020(11) 0.0094(11) -0.0031(11)
C8A 0.0244(13) 0.0350(15) 0.0279(13) 0.0024(11) 0.0044(10) 0.0005(11)
C9A 0.0188(11) 0.0273(13) 0.0242(12) -0.0038(10) 0.0057(9) 0.0019(9)
C10A 0.0196(11) 0.0252(13) 0.0258(12) -0.0023(10) 0.0068(10) 0.0010(9)
C11A 0.0191(11) 0.0288(14) 0.0288(13) -0.0062(11) 0.0067(10) -0.0011(10)
O2G 0.106(2) 0.0521(16) 0.0601(17) -0.0032(13) 0.0469(17) -0.0333(16)

loop_
_atom_type_symbol
_atom_type_description
_atom_type_scat_dispersion_real
_atom_type_scat_dispersion_imag
_atom_type_scat_source
C C 0.0033 0.0016 'International Tables Vol C Tables 4.2.6.8 and 6.1.1.4'
H H 0.0000 0.0000 'International Tables Vol C Tables 4.2.6.8 and 6.1.1.4'
O O 0.0106 0.0060 'International Tables Vol C Tables 4.2.6.8 and 6.1.1.4'
S S 0.1246 0.1234 'International Tables Vol C Tables 4.2.6.8 and 6.1.1.4'

loop_
_geom_angle_atom_site_label_1
_geom_angle_atom_site_label_2
_geom_angle_atom_site_label_3
_geom_angle
C2 C1 C9 121.2(2)
C1 C2 C3 120.1(2)
C1 C2 C11 120.2(2)
C3 C2 C11 119.7(2)
C4 C3 C2 120.0(3)
C3 C4 C10 120.7(3)
C6 C5 C10 120.1(3)
C5 C6 O3 123.2(3)
C5 C6 C7 120.7(2)
O3 C6 C7 116.1(2)
C8 C7 C6 120.2(3)
C7 C8 C9 120.9(3)
C8 C9 C1 122.3(2)
C8 C9 C10 119.0(2)
C1 C9 C10 118.8(2)
C9 C10 C4 119.2(2)
C9 C10 C5 119.1(2)
C4 C10 C5 121.8(3)
O1 C11 O2 122.6(2)
O1 C11 C2 120.1(2)
O2 C11 C2 117.3(2)
C2A C1A C9A 121.2(2)
C1A C2A C3A 119.6(2)
C1A C2A C11A 120.5(2)
C3A C2A C11A 119.9(2)
C4A C3A C2A 120.8(3)
C3A C4A C10A 120.7(2)
C6A C5A C10A 120.0(2)
O3A C6A C5A 122.8(2)
O3A C6A C7A 116.4(2)
C5A C6A C7A 120.8(2)
C8A C7A C6A 120.3(3)
C7A C8A C9A 120.8(3)
C1A C9A C8A 122.3(2)
C1A C9A C10A 119.1(2)
C8A C9A C10A 118.7(2)
C5A C10A C4A 122.0(2)
C5A C10A C9A 119.4(2)
C4A C10A C9A 118.7(2)
O2A C11A O1A 122.9(2)
O2A C11A C2A 118.8(2)
O1A C11A C2A 118.3(2)
S5G S1G O2G 72.4(4)
S5G S1G C4G 53.4(4)
O2G S1G C4G 108.0(2)
S5G S1G C3G 70.8(4)
O2G S1G C3G 105.00(19)
C4G S1G C3G 98.3(2)
S1G O2G S5G 45.1(3)
S1G C3G S5G 38.5(3)
S5G C4G S1G 41.8(3)
S1G S5G C4G 84.9(5)
S1G S5G O2G 62.5(4)
C4G S5G O2G 121.6(6)
S1G S5G C3G 70.7(4)
C4G S5G C3G 113.1(6)
O2G S5G C3G 100.4(5)

loop_
_geom_bond_atom_site_label_1
_geom_bond_atom_site_label_2
_geom_bond_distance
O1 C11 1.265(3)
C1 C2 1.363(4)
C1 C9 1.415(4)
O2 C11 1.273(3)
C2 C3 1.420(4)
C2 C11 1.480(4)
O3 C6 1.365(3)
C3 C4 1.367(4)
C4 C10 1.417(4)
C5 C6 1.365(4)
C5 C10 1.423(4)
C6 C7 1.408(4)
C7 C8 1.362(4)
C8 C9 1.412(4)
C9 C10 1.416(4)
O1A C11A 1.279(3)
C1A C2A 1.370(4)
C1A C9A 1.412(3)
O2A C11A 1.264(3)
C2A C3A 1.418(4)
C2A C11A 1.475(3)
O3A C6A 1.358(3)
C3A C4A 1.363(4)
C4A C10A 1.421(4)
C5A C6A 1.362(4)
C5A C10A 1.418(3)
C6A C7A 1.413(4)
C7A C8A 1.361(4)
C8A C9A 1.413(4)
C9A C10A 1.423(3)
S1G S5G 1.187(8)
S1G O2G 1.486(3)
S1G C4G 1.775(5)
S1G C3G 1.798(5)
O2G S5G 1.597(9)
C3G S5G 1.800(10)
C4G S5G 1.431(9)

loop_
_geom_torsion_atom_site_label_1
_geom_torsion_atom_site_label_2
_geom_torsion_atom_site_label_3
_geom_torsion_atom_site_label_4
_geom_torsion
C9 C1 C2 C3 1.7(4)
C9 C1 C2 C11 -175.8(2)
C1 C2 C3 C4 -1.2(4)
C11 C2 C3 C4 176.3(3)
C2 C3 C4 C10 -0.6(4)
C10 C5 C6 O3 -179.7(3)
C10 C5 C6 C7 1.2(4)
C5 C6 C7 C8 -1.1(4)
O3 C6 C7 C8 179.7(3)
C6 C7 C8 C9 -0.2(4)
C7 C8 C9 C1 -178.5(3)
C7 C8 C9 C10 1.3(4)
C2 C1 C9 C8 179.5(2)
C2 C1 C9 C10 -0.4(4)
C8 C9 C10 C4 178.7(3)
C1 C9 C10 C4 -1.5(4)
C8 C9 C10 C5 -1.2(4)
C1 C9 C10 C5 178.6(2)
C3 C4 C10 C9 2.0(4)
C3 C4 C10 C5 -178.1(3)
C6 C5 C10 C9 0.0(4)
C6 C5 C10 C4 -179.9(3)
C1 C2 C11 O1 -8.1(4)
C3 C2 C11 O1 174.4(2)
C1 C2 C11 O2 170.2(2)
C3 C2 C11 O2 -7.3(4)
C9A C1A C2A C3A -0.3(4)
C9A C1A C2A C11A -179.1(2)
C1A C2A C3A C4A -0.4(4)
C11A C2A C3A C4A 178.4(2)
C2A C3A C4A C10A 0.4(4)
C10A C5A C6A O3A 179.2(2)
C10A C5A C6A C7A -1.3(4)
O3A C6A C7A C8A -179.4(2)
C5A C6A C7A C8A 1.1(4)
C6A C7A C8A C9A -0.5(4)
C2A C1A C9A C8A -178.5(2)
C2A C1A C9A C10A 1.0(4)
C7A C8A C9A C1A 179.5(2)
C7A C8A C9A C10A 0.1(4)
C6A C5A C10A C4A -177.9(2)
C6A C5A C10A C9A 0.9(4)
C3A C4A C10A C5A 179.1(3)
C3A C4A C10A C9A 0.3(4)
C1A C9A C10A C5A -179.8(2)
C8A C9A C10A C5A -0.3(4)
C1A C9A C10A C4A -0.9(4)
C8A C9A C10A C4A 178.5(2)
C1A C2A C11A O2A 179.4(2)
C3A C2A C11A O2A 0.6(4)
C1A C2A C11A O1A -0.3(4)
C3A C2A C11A O1A -179.1(2)
C4G S1G O2G S5G -40.4(5)
C3G S1G O2G S5G 63.8(5)
O2G S1G C3G S5G -64.9(5)
C4G S1G C3G S5G 46.4(4)
O2G S1G C4G S5G 50.3(5)
C3G S1G C4G S5G -58.5(5)
O2G S1G S5G C4G -129.8(5)
C3G S1G S5G C4G 116.7(5)
C4G S1G S5G O2G 129.8(5)
C3G S1G S5G O2G -113.5(3)
O2G S1G S5G C3G 113.5(3)
C4G S1G S5G C3G -116.7(5)
S1G C4G S5G O2G -53.1(5)
S1G C4G S5G C3G 66.4(5)
S1G O2G S5G C4G 63.9(6)
S1G O2G S5G C3G -61.6(4)
S1G C3G S5G C4G -75.3(6)
S1G C3G S5G O2G 55.8(3)
